data_4026939
loop_
_publ_author_name
'Arif Baran'
'Merve Bekarlar'
'G\"okay Aydin'
'Mehmet Nebioglu'
'Ertan \,Sahin'
'Metin Balci'

_publ_contact_author_address
;
Department of Chemistry
University of Atat\"urk
25240-Erzurum
Turkey
;
_publ_contact_author_email ertan@atauni.edu.tr
_publ_contact_author_fax 90(442)2314380
_publ_contact_author_name 'Ertan \,Sahin'
_publ_contact_author_phone 90(442)2360948
_publ_section_title
;
 Synthesis of Bishomoinositols and an Entry for Construction of a
 Substituted 3-Oxabicyclo[3.3.1]nonane Skeleton
;
_journal_name_full 'Journal of Organic Chemistry'
_journal_page_first 1244
_journal_page_last 1250
_journal_paper_doi 10.1021/jo202494v
_journal_volume 77
_journal_year 2012
_chemical_compound_source 'synthesis as described'
_chemical_formula_moiety 'C16 H22 O9'
_chemical_formula_sum 'C16 H22 O9'
_chemical_formula_weight 358.34
_chemical_name_systematic
;
 ?
;
_space_group_IT_number 14
_symmetry_cell_setting monoclinic
_symmetry_space_group_name_Hall '-P 2yab'
_symmetry_space_group_name_H-M 'P 1 21/a 1'
_atom_sites_solution_hydrogens geom
_atom_sites_solution_primary direct
_atom_sites_solution_secondary difmap
_audit_conform_dict_location ftp://ftp.iucr.org/pub/cif_core.dic
_audit_conform_dict_name cif_core.dic
_audit_conform_dict_version 2.4
_audit_creation_date 2011-11-23T11:42:48-00:00
_audit_creation_method 'WinGX routine CIF_UPDATE'
_cell_angle_alpha 90.0000(0)
_cell_angle_beta 99.154(5)
_cell_angle_gamma 90.000(5)
_cell_formula_units_Z 4
_cell_length_a 8.8325(4)
_cell_length_b 14.1648(4)
_cell_length_c 14.7778(5)
_cell_measurement_reflns_used 4574
_cell_measurement_temperature 293(2)
_cell_measurement_theta_max 26.3607
_cell_measurement_theta_min 2.3355
_cell_measurement_wavelength 0.71073
_cell_volume 1825.31(12)
_computing_molecular_graphics 'Ortep-3 for Windows (Farrugia, 1997)'
_computing_publication_material 'WinGX publication routines (Farrugia, 1999)'
_computing_structure_refinement 'SHELXL-97 (Sheldrick, 2008)'
_diffrn_ambient_temperature 293(2)
_diffrn_detector_area_resol_mean 10.0000
_diffrn_measured_fraction_theta_full 0.997
_diffrn_measured_fraction_theta_max 0.997
_diffrn_measurement_device
;
RAXIS conversion
;
_diffrn_measurement_method dtprofit.ref
_diffrn_radiation_monochromator graphite
_diffrn_radiation_probe x-ray
_diffrn_radiation_type MoK\a
_diffrn_radiation_wavelength 0.71073
_diffrn_reflns_av_R_equivalents 0.1182
_diffrn_reflns_av_unetI/netI 0.0645
_diffrn_reflns_limit_h_max 11
_diffrn_reflns_limit_h_min -10
_diffrn_reflns_limit_k_max 17
_diffrn_reflns_limit_k_min -17
_diffrn_reflns_limit_l_max 18
_diffrn_reflns_limit_l_min -18
_diffrn_reflns_number 38440
_diffrn_reflns_theta_full 26.4
_diffrn_reflns_theta_max 26.4
_diffrn_reflns_theta_min 2.74
_exptl_absorpt_coefficient_mu 0.107
_exptl_absorpt_correction_T_max 1.0000
_exptl_absorpt_correction_T_min 0.6703
_exptl_absorpt_correction_type multi-scan
_exptl_crystal_colour 'pale yellow'
_exptl_crystal_density_diffrn 1.304
_exptl_crystal_description needle
_exptl_crystal_F_000 760
_exptl_crystal_size_max 0.2000
_exptl_crystal_size_mid 0.2000
_exptl_crystal_size_min 0.2000
_refine_diff_density_max 0.25
_refine_diff_density_min -0.206
_refine_diff_density_rms 0.044
_refine_ls_extinction_coef 0.016(3)
_refine_ls_extinction_expression Fc^*^=kFc[1+0.001xFc^2^\l^3^/sin(2\q)]^-1/4^
_refine_ls_extinction_method SHELXL
_refine_ls_goodness_of_fit_ref 1.045
_refine_ls_hydrogen_treatment constr
_refine_ls_matrix_type full
_refine_ls_number_parameters 227
_refine_ls_number_reflns 3728
_refine_ls_number_restraints 0
_refine_ls_restrained_S_all 1.045
_refine_ls_R_factor_all 0.1516
_refine_ls_R_factor_gt 0.0749
_refine_ls_shift/su_max 0
_refine_ls_shift/su_mean 0
_refine_ls_structure_factor_coef Fsqd
_refine_ls_weighting_details 'calc w=1/[\s^2^(Fo^2^)+(0.1072P)^2^+0.3807P] where P=(Fo^2^+2Fc^2^)/3'
_refine_ls_weighting_scheme calc
_refine_ls_wR_factor_gt 0.2018
_refine_ls_wR_factor_ref 0.223
_reflns_number_gt 1690
_reflns_number_total 3728
_reflns_threshold_expression >2\s(I)
_cod_data_source_file jo202494v_si_003.cif
_cod_data_source_block shelxlmbalci-merve-4oac
_cod_original_sg_symbol_H-M 'P 21/a'
_cod_database_code 4026939

loop_
_symmetry_equiv_pos_as_xyz
'x, y, z'
'-x+1/2, y+1/2, -z'
'-x, -y, -z'
'x-1/2, -y-1/2, z'

loop_
_atom_site_label
_atom_site_type_symbol
_atom_site_fract_x
_atom_site_fract_y
_atom_site_fract_z
_atom_site_U_iso_or_equiv
_atom_site_adp_type
_atom_site_occupancy
_atom_site_symmetry_multiplicity
_atom_site_calc_flag
_atom_site_refinement_flags
O1 O 0.7736(3) 0.0165(2) 0.56253(18) 0.0761(8) Uani 1 1 d .
O7 O 0.8652(3) -0.12827(18) 0.6932(2) 0.0785(8) Uani 1 1 d .
O3 O 0.5465(3) 0.0539(2) 0.78578(17) 0.0711(8) Uani 1 1 d .
O5 O 0.7708(3) -0.0821(2) 0.84872(19) 0.0786(8) Uani 1 1 d .
O2 O 0.5994(4) -0.0957(3) 0.5121(2) 0.1021(11) Uani 1 1 d .
O9 O 0.9681(3) 0.1637(2) 0.7317(2) 0.0875(9) Uani 1 1 d .
O4 O 0.5251(4) 0.1148(3) 0.9226(2) 0.1057(11) Uani 1 1 d .
O8 O 1.1171(4) -0.1398(2) 0.7267(3) 0.1204(13) Uani 1 1 d .
C6 C 0.8713(4) -0.0288(2) 0.7152(2) 0.0617(9) Uani 1 1 d .
H6 H 0.9656 -0.0023 0.6986 0.074 Uiso 1 1 calc R
C4 C 0.8225(4) 0.0859(3) 0.8391(3) 0.0691(10) Uani 1 1 d .
H4 H 0.8071 0.0878 0.9033 0.083 Uiso 1 1 calc R
C5 C 0.8726(4) -0.0134(3) 0.8171(3) 0.0664(10) Uani 1 1 d .
H5 H 0.9768 -0.0241 0.8496 0.08 Uiso 1 1 calc R
C15 C 0.6984(5) -0.0429(4) 0.4980(3) 0.0805(12) Uani 1 1 d .
C2 C 0.7015(5) 0.1149(3) 0.6809(3) 0.0710(11) Uani 1 1 d .
H2 H 0.6077 0.1362 0.6418 0.085 Uiso 1 1 calc R
O6 O 0.9547(5) -0.1248(4) 0.9586(3) 0.171(2) Uani 1 1 d .
C1 C 0.7356(4) 0.0143(3) 0.6542(2) 0.0629(10) Uani 1 1 d .
H1 H 0.6447 -0.0252 0.655 0.075 Uiso 1 1 calc R
C9 C 0.9962(5) -0.1763(3) 0.7003(3) 0.0802(12) Uani 1 1 d .
C3 C 0.6753(4) 0.1158(3) 0.7791(3) 0.0672(10) Uani 1 1 d .
H3 H 0.6493 0.1801 0.7957 0.081 Uiso 1 1 calc R
C8 C 0.9448(5) 0.1577(3) 0.8255(3) 0.0889(14) Uani 1 1 d .
H8A H 0.9149 0.2193 0.8454 0.107 Uiso 1 1 calc R
H8B H 1.0407 0.1404 0.8635 0.107 Uiso 1 1 calc R
C12 C 0.7208(6) -0.2103(3) 0.9391(3) 0.1007(16) Uani 1 1 d .
H12B H 0.6267 -0.2057 0.8967 0.151 Uiso 1 1 calc R
H12C H 0.7004 -0.2019 1.0004 0.151 Uiso 1 1 calc R
H12A H 0.7657 -0.2713 0.9336 0.151 Uiso 1 1 calc R
C11 C 0.8276(6) -0.1367(3) 0.9183(3) 0.0826(12) Uani 1 1 d .
C13 C 0.4826(5) 0.0594(3) 0.8622(3) 0.0786(12) Uani 1 1 d .
C10 C 0.9722(6) -0.2761(3) 0.6740(4) 0.1169(19) Uani 1 1 d .
H10C H 0.8646 -0.2876 0.6555 0.175 Uiso 1 1 calc R
H10B H 1.0104 -0.3156 0.7253 0.175 Uiso 1 1 calc R
H10A H 1.0259 -0.2901 0.624 0.175 Uiso 1 1 calc R
C7 C 0.8289(5) 0.1851(3) 0.6729(3) 0.0894(13) Uani 1 1 d .
H7A H 0.8478 0.1859 0.61 0.107 Uiso 1 1 calc R
H7B H 0.7953 0.2477 0.6873 0.107 Uiso 1 1 calc R
C16 C 0.7612(7) -0.0321(4) 0.4105(3) 0.1151(18) Uani 1 1 d .
H16A H 0.8397 0.0155 0.418 0.173 Uiso 1 1 calc R
H16B H 0.6803 -0.0136 0.3625 0.173 Uiso 1 1 calc R
H16C H 0.804 -0.091 0.3949 0.173 Uiso 1 1 calc R
C14 C 0.3574(5) -0.0111(4) 0.8621(4) 0.1071(17) Uani 1 1 d .
H14A H 0.3455 -0.0468 0.8062 0.161 Uiso 1 1 calc R
H14C H 0.2633 0.021 0.8668 0.161 Uiso 1 1 calc R
H14B H 0.3828 -0.0531 0.9133 0.161 Uiso 1 1 calc R

loop_
_atom_site_aniso_label
_atom_site_aniso_U_11
_atom_site_aniso_U_22
_atom_site_aniso_U_33
_atom_site_aniso_U_23
_atom_site_aniso_U_13
_atom_site_aniso_U_12
O1 0.0830(18) 0.086(2) 0.0617(17) -0.0060(14) 0.0174(14) -0.0164(14)
O7 0.0624(16) 0.0564(16) 0.119(2) -0.0119(14) 0.0208(15) -0.0021(12)
O3 0.0642(16) 0.0802(18) 0.0700(18) -0.0061(13) 0.0144(13) 0.0046(13)
O5 0.0714(17) 0.0832(19) 0.0791(19) 0.0224(15) 0.0059(14) -0.0072(14)
O2 0.116(3) 0.111(3) 0.079(2) -0.0081(18) 0.0123(18) -0.042(2)
O9 0.095(2) 0.0759(19) 0.093(2) -0.0042(16) 0.0188(18) -0.0298(16)
O4 0.132(3) 0.098(2) 0.096(2) -0.024(2) 0.046(2) -0.010(2)
O8 0.073(2) 0.086(2) 0.202(4) -0.015(2) 0.021(2) 0.0077(18)
C6 0.062(2) 0.052(2) 0.071(2) -0.0033(17) 0.0120(18) -0.0031(17)
C4 0.074(2) 0.071(2) 0.062(2) -0.0097(19) 0.0093(19) -0.011(2)
C5 0.058(2) 0.067(2) 0.072(3) 0.0097(19) 0.0045(18) -0.0044(18)
C15 0.092(3) 0.085(3) 0.064(3) -0.003(2) 0.010(2) -0.006(3)
C2 0.073(2) 0.064(2) 0.075(3) 0.007(2) 0.008(2) 0.010(2)
O6 0.138(3) 0.182(5) 0.168(4) 0.101(4) -0.051(3) -0.041(3)
C1 0.064(2) 0.068(2) 0.057(2) 0.0015(17) 0.0111(17) -0.0035(18)
C9 0.065(3) 0.068(3) 0.112(4) -0.005(2) 0.027(2) 0.003(2)
C3 0.071(2) 0.054(2) 0.078(3) -0.0060(18) 0.015(2) 0.0040(18)
C8 0.094(3) 0.078(3) 0.093(3) -0.016(2) 0.009(3) -0.025(2)
C12 0.133(4) 0.078(3) 0.096(3) 0.021(3) 0.035(3) -0.004(3)
C11 0.097(3) 0.074(3) 0.076(3) 0.008(2) 0.011(3) 0.002(3)
C13 0.077(3) 0.082(3) 0.077(3) -0.004(2) 0.015(2) 0.013(2)
C10 0.104(4) 0.072(3) 0.178(6) -0.023(3) 0.032(4) 0.012(3)
C7 0.100(3) 0.065(3) 0.103(3) 0.010(2) 0.015(3) -0.008(2)
C16 0.139(5) 0.141(5) 0.070(3) -0.009(3) 0.031(3) -0.020(4)
C14 0.083(3) 0.141(5) 0.102(4) -0.008(3) 0.029(3) -0.014(3)

loop_
_atom_type_symbol
_atom_type_description
_atom_type_scat_dispersion_real
_atom_type_scat_dispersion_imag
_atom_type_scat_source
C C 0.0033 0.0016 'International Tables Vol C Tables 4.2.6.8 and 6.1.1.4'
H H 0 0 'International Tables Vol C Tables 4.2.6.8 and 6.1.1.4'
O O 0.0106 0.006 'International Tables Vol C Tables 4.2.6.8 and 6.1.1.4'

loop_
_geom_angle_atom_site_label_1
_geom_angle_atom_site_label_2
_geom_angle_atom_site_label_3
_geom_angle
C15 O1 C1 118.8(3)
C9 O7 C6 118.7(3)
C13 O3 C3 117.4(3)
C11 O5 C5 117.7(3)
C7 O9 C8 111.1(3)
O7 C6 C1 105.2(3)
O7 C6 C5 110.9(3)
C1 C6 C5 114.4(3)
O7 C6 H6 108.7
C1 C6 H6 108.7
C5 C6 H6 108.7
C3 C4 C8 107.3(4)
C3 C4 C5 112.6(3)
C8 C4 C5 110.7(3)
C3 C4 H4 108.7
C8 C4 H4 108.7
C5 C4 H4 108.7
O5 C5 C6 108.4(3)
O5 C5 C4 109.6(3)
C6 C5 C4 112.8(3)
O5 C5 H5 108.7
C6 C5 H5 108.7
C4 C5 H5 108.7
O2 C15 O1 123.6(4)
O2 C15 C16 126.8(4)
O1 C15 C16 109.6(4)
C3 C2 C7 107.4(3)
C3 C2 C1 109.0(3)
C7 C2 C1 114.4(3)
C3 C2 H2 108.6
C7 C2 H2 108.6
C1 C2 H2 108.6
O1 C1 C6 106.6(3)
O1 C1 C2 107.9(3)
C6 C1 C2 113.3(3)
O1 C1 H1 109.6
C6 C1 H1 109.6
C2 C1 H1 109.6
O8 C9 O7 121.7(4)
O8 C9 C10 125.8(4)
O7 C9 C10 112.5(4)
O3 C3 C2 107.6(3)
O3 C3 C4 113.6(3)
C2 C3 C4 108.2(3)
O3 C3 H3 109.1
C2 C3 H3 109.1
C4 C3 H3 109.1
O9 C8 C4 112.4(3)
O9 C8 H8A 109.1
C4 C8 H8A 109.1
O9 C8 H8B 109.1
C4 C8 H8B 109.1
H8A C8 H8B 107.9
C11 C12 H12B 109.5
C11 C12 H12C 109.5
H12B C12 H12C 109.5
C11 C12 H12A 109.5
H12B C12 H12A 109.5
H12C C12 H12A 109.5
O6 C11 O5 121.1(4)
O6 C11 C12 125.3(5)
O5 C11 C12 113.6(4)
O4 C13 O3 122.6(4)
O4 C13 C14 125.6(4)
O3 C13 C14 111.8(4)
C9 C10 H10C 109.5
C9 C10 H10B 109.5
H10C C10 H10B 109.5
C9 C10 H10A 109.5
H10C C10 H10A 109.5
H10B C10 H10A 109.5
O9 C7 C2 113.1(3)
O9 C7 H7A 109
C2 C7 H7A 109
O9 C7 H7B 109
C2 C7 H7B 109
H7A C7 H7B 107.8
C15 C16 H16A 109.5
C15 C16 H16B 109.5
H16A C16 H16B 109.5
C15 C16 H16C 109.5
H16A C16 H16C 109.5
H16B C16 H16C 109.5
C13 C14 H14A 109.5
C13 C14 H14C 109.5
H14A C14 H14C 109.5
C13 C14 H14B 109.5
H14A C14 H14B 109.5
H14C C14 H14B 109.5

loop_
_geom_bond_atom_site_label_1
_geom_bond_atom_site_label_2
_geom_bond_distance
O1 C15 1.363(5)
O1 C1 1.448(4)
O7 C9 1.333(5)
O7 C6 1.444(4)
O3 C13 1.343(5)
O3 C3 1.452(4)
O5 C11 1.320(5)
O5 C5 1.451(4)
O2 C15 1.194(5)
O9 C7 1.421(5)
O9 C8 1.436(5)
O4 C13 1.202(5)
O8 C9 1.195(5)
C6 C1 1.510(5)
C6 C5 1.521(5)
C6 H6 0.98
C4 C3 1.514(5)
C4 C8 1.520(6)
C4 C5 1.525(5)
C4 H4 0.98
C5 H5 0.98
C15 C16 1.494(6)
C2 C3 1.506(5)
C2 C7 1.520(6)
C2 C1 1.521(5)
C2 H2 0.98
O6 C11 1.196(6)
C1 H1 0.98
C9 C10 1.472(6)
C3 H3 0.98
C8 H8A 0.97
C8 H8B 0.97
C12 C11 1.471(6)
C12 H12B 0.96
C12 H12C 0.96
C12 H12A 0.96
C13 C14 1.490(6)
C10 H10C 0.96
C10 H10B 0.96
C10 H10A 0.96
C7 H7A 0.97
C7 H7B 0.97
C16 H16A 0.96
C16 H16B 0.96
C16 H16C 0.96
C14 H14A 0.96
C14 H14C 0.96
C14 H14B 0.96

loop_
_geom_torsion_atom_site_label_1
_geom_torsion_atom_site_label_2
_geom_torsion_atom_site_label_3
_geom_torsion_atom_site_label_4
_geom_torsion
C9 O7 C6 C1 148.9(3)
C9 O7 C6 C5 -86.9(4)
C11 O5 C5 C6 125.1(4)
C11 O5 C5 C4 -111.5(4)
O7 C6 C5 O5 -38.2(4)
C1 C6 C5 O5 80.7(4)
O7 C6 C5 C4 -159.6(3)
C1 C6 C5 C4 -40.8(4)
C3 C4 C5 O5 -71.9(4)
C8 C4 C5 O5 168.0(3)
C3 C4 C5 C6 48.9(4)
C8 C4 C5 C6 -71.2(4)
C1 O1 C15 O2 1.8(7)
C1 O1 C15 C16 -177.2(4)
C15 O1 C1 C6 109.6(4)
C15 O1 C1 C2 -128.3(4)
O7 C6 C1 O1 -73.7(3)
C5 C6 C1 O1 164.3(3)
O7 C6 C1 C2 167.7(3)
C5 C6 C1 C2 45.7(4)
C3 C2 C1 O1 -175.0(3)
C7 C2 C1 O1 -54.8(4)
C3 C2 C1 C6 -57.2(4)
C7 C2 C1 C6 63.0(4)
C6 O7 C9 O8 2.2(7)
C6 O7 C9 C10 -178.8(4)
C13 O3 C3 C2 -166.2(3)
C13 O3 C3 C4 74.0(4)
C7 C2 C3 O3 176.1(3)
C1 C2 C3 O3 -59.5(4)
C7 C2 C3 C4 -60.8(4)
C1 C2 C3 C4 63.6(4)
C8 C4 C3 O3 -179.3(3)
C5 C4 C3 O3 58.7(4)
C8 C4 C3 C2 61.2(4)
C5 C4 C3 C2 -60.8(4)
C7 O9 C8 C4 56.4(5)
C3 C4 C8 O9 -59.0(5)
C5 C4 C8 O9 64.2(5)
C5 O5 C11 O6 6.0(7)
C5 O5 C11 C12 -174.1(4)
C3 O3 C13 O4 2.3(6)
C3 O3 C13 C14 -177.1(4)
C8 O9 C7 C2 -56.3(5)
C3 C2 C7 O9 58.8(5)
C1 C2 C7 O9 -62.2(5)
